data_7032622
loop_
_publ_author_name
'Greenburg, Zoe R.'
'Jin, Dong'
'G Williard, Paul'
'Bernskoetter, Wesley H.'

_publ_section_title
;
 Nickel promoted functionalization of CO2 to anhydrides and ketoacids.
;
_journal_issue 42
_journal_name_full 'Dalton transactions (Cambridge, England : 2003)'
_journal_page_first 15990
_journal_page_last 15996
_journal_paper_doi 10.1039/c4dt01221f
_journal_volume 43
_journal_year 2014
_chemical_formula_sum 'C22 H36 N Ni P'
_chemical_formula_weight 404.20
_chemical_name_systematic PNNiCOD
_space_group_crystal_system triclinic
_space_group_IT_number 2
_space_group_name_Hall '-P 1'
_space_group_name_H-M_alt 'P -1'
_symmetry_space_group_name_Hall '-P 1'
_symmetry_space_group_name_H-M 'P -1'
_atom_sites_solution_hydrogens geom
_audit_creation_method SHELXL-2013
_cell_angle_alpha 77.602(2)
_cell_angle_beta 87.452(2)
_cell_angle_gamma 72.077(2)
_cell_formula_units_Z 2
_cell_length_a 7.6680(4)
_cell_length_b 9.5525(6)
_cell_length_c 15.1227(9)
_cell_measurement_temperature 198(2)
_cell_volume 1029.10(10)
_computing_structure_refinement 'SHELXL-2013 (Sheldrick, 2013)'
_diffrn_ambient_temperature 198(2)
_diffrn_measured_fraction_theta_full 0.997
_diffrn_measured_fraction_theta_max 0.998
_diffrn_radiation_type MoK\a
_diffrn_radiation_wavelength 0.71073
_diffrn_reflns_av_R_equivalents 0.0221
_diffrn_reflns_av_unetI/netI 0.0142
_diffrn_reflns_Laue_measured_fraction_full 0.997
_diffrn_reflns_Laue_measured_fraction_max 0.998
_diffrn_reflns_limit_h_max 9
_diffrn_reflns_limit_h_min -9
_diffrn_reflns_limit_k_max 11
_diffrn_reflns_limit_k_min -11
_diffrn_reflns_limit_l_max 18
_diffrn_reflns_limit_l_min -18
_diffrn_reflns_number 28348
_diffrn_reflns_point_group_measured_fraction_full 0.997
_diffrn_reflns_point_group_measured_fraction_max 0.998
_diffrn_reflns_theta_full 25.242
_diffrn_reflns_theta_max 26.369
_diffrn_reflns_theta_min 2.413
_exptl_absorpt_coefficient_mu 1.025
_exptl_absorpt_correction_T_max 0.746
_exptl_absorpt_correction_T_min 0.698
_exptl_absorpt_correction_type empirical
_exptl_crystal_density_diffrn 1.304
_exptl_crystal_F_000 436
_exptl_crystal_size_max 0.250
_exptl_crystal_size_mid 0.220
_exptl_crystal_size_min 0.200
_refine_diff_density_max 0.460
_refine_diff_density_min -0.431
_refine_diff_density_rms 0.053
_refine_ls_extinction_method none
_refine_ls_goodness_of_fit_ref 1.059
_refine_ls_hydrogen_treatment constr
_refine_ls_matrix_type full
_refine_ls_number_parameters 232
_refine_ls_number_reflns 4205
_refine_ls_number_restraints 0
_refine_ls_restrained_S_all 1.059
_refine_ls_R_factor_all 0.0278
_refine_ls_R_factor_gt 0.0253
_refine_ls_shift/su_max 0.001
_refine_ls_shift/su_mean 0.000
_refine_ls_structure_factor_coef Fsqd
_refine_ls_weighting_details
;
 w=1/[\s^2^(Fo^2^)+(0.0369P)^2^+0.5094P]
 where P=(Fo^2^+2Fc^2^)/3
;
_refine_ls_weighting_scheme calc
_refine_ls_wR_factor_gt 0.0666
_refine_ls_wR_factor_ref 0.0681
_reflns_Friedel_coverage 0.000
_reflns_number_gt 3933
_reflns_number_total 4205
_reflns_threshold_expression 'I > 2\s(I)'
_cod_data_source_file c4dt01221f2.cif
_cod_data_source_block wb18apr13_0m
_cod_depositor_comments 'Adding full bibliography for 7032621--7032623.cif.'
_cod_database_code 7032622
_shelx_space_group_comment
;
The symmetry employed for this shelxl refinement is uniquely defined
by the following loop, which should always be used as a source of
symmetry information in preference to the above space-group names.
They are only intended as comments.
;
_shelx_estimated_absorpt_t_min 0.784
_shelx_estimated_absorpt_t_max 0.821
_shelxl_version_number 2013-2

loop_
_space_group_symop_operation_xyz
'x, y, z'
'-x, -y, -z'

loop_
_atom_site_label
_atom_site_type_symbol
_atom_site_fract_x
_atom_site_fract_y
_atom_site_fract_z
_atom_site_U_iso_or_equiv
_atom_site_adp_type
_atom_site_occupancy
_atom_site_site_symmetry_order
_atom_site_calc_flag
_atom_site_refinement_flags_posn
_atom_site_refinement_flags_adp
C1 C 0.3261(2) 0.91096(18) 0.64475(11) 0.0283(3) Uani 1 1 d . .
H1 H 0.2817 0.9650 0.6912 0.034 Uiso 1 1 calc R U
C2 C 0.2481(2) 0.97197(19) 0.55938(12) 0.0327(4) Uani 1 1 d . .
H2 H 0.1531 1.0654 0.5479 0.039 Uiso 1 1 calc R U
C3 C 0.3097(2) 0.8957(2) 0.49073(12) 0.0337(4) Uani 1 1 d . .
H3 H 0.2619 0.9370 0.4306 0.040 Uiso 1 1 calc R U
C4 C 0.4432(2) 0.7571(2) 0.51209(11) 0.0290(4) Uani 1 1 d . .
H4 H 0.4859 0.7005 0.4666 0.035 Uiso 1 1 calc R U
C5 C 0.5149(2) 0.70053(17) 0.59977(10) 0.0209(3) Uani 1 1 d . .
C6 C 0.6505(2) 0.54593(18) 0.62646(10) 0.0238(3) Uani 1 1 d . .
H6A H 0.7349 0.5262 0.5760 0.029 Uiso 1 1 calc R U
H6B H 0.5841 0.4700 0.6375 0.029 Uiso 1 1 calc R U
C7 C 1.0123(2) 0.54352(18) 0.68111(10) 0.0228(3) Uani 1 1 d . .
C8 C 1.1330(2) 0.5511(2) 0.75695(12) 0.0313(4) Uani 1 1 d . .
H8A H 1.1812 0.4509 0.7959 0.047 Uiso 1 1 calc R U
H8B H 1.0599 0.6214 0.7930 0.047 Uiso 1 1 calc R U
H8C H 1.2352 0.5860 0.7304 0.047 Uiso 1 1 calc R U
C9 C 0.9603(3) 0.6962(2) 0.61366(12) 0.0327(4) Uani 1 1 d . .
H9A H 1.0717 0.7227 0.5939 0.049 Uiso 1 1 calc R U
H9B H 0.8804 0.7738 0.6431 0.049 Uiso 1 1 calc R U
H9C H 0.8956 0.6895 0.5610 0.049 Uiso 1 1 calc R U
C10 C 1.1250(2) 0.4237(2) 0.63064(13) 0.0360(4) Uani 1 1 d . .
H10A H 1.0449 0.4070 0.5879 0.054 Uiso 1 1 calc R U
H10B H 1.1800 0.3294 0.6743 0.054 Uiso 1 1 calc R U
H10C H 1.2221 0.4580 0.5975 0.054 Uiso 1 1 calc R U
C11 C 0.8138(2) 0.32247(17) 0.78547(11) 0.0233(3) Uani 1 1 d . .
C12 C 0.6227(2) 0.31435(19) 0.81663(13) 0.0328(4) Uani 1 1 d . .
H12A H 0.6343 0.2156 0.8557 0.049 Uiso 1 1 calc R U
H12B H 0.5450 0.3289 0.7636 0.049 Uiso 1 1 calc R U
H12C H 0.5670 0.3933 0.8504 0.049 Uiso 1 1 calc R U
C13 C 0.9383(2) 0.2784(2) 0.86935(12) 0.0337(4) Uani 1 1 d . .
H13A H 0.9386 0.1790 0.9038 0.050 Uiso 1 1 calc R U
H13B H 0.8931 0.3528 0.9074 0.050 Uiso 1 1 calc R U
H13C H 1.0633 0.2754 0.8508 0.050 Uiso 1 1 calc R U
C14 C 0.8862(3) 0.20757(19) 0.72514(14) 0.0373(4) Uani 1 1 d . .
H14A H 1.0168 0.1941 0.7146 0.056 Uiso 1 1 calc R U
H14B H 0.8184 0.2442 0.6671 0.056 Uiso 1 1 calc R U
H14C H 0.8696 0.1110 0.7552 0.056 Uiso 1 1 calc R U
C15 C 0.7591(2) 0.83979(18) 0.82342(11) 0.0263(3) Uani 1 1 d . .
H15 H 0.8450 0.8168 0.7774 0.032 Uiso 1 1 calc R U
C16 C 0.5835(2) 0.93097(17) 0.79717(11) 0.0261(3) Uani 1 1 d . .
H16 H 0.5544 0.9627 0.7342 0.031 Uiso 1 1 calc R U
C17 C 0.4338(3) 0.98379(19) 0.86250(13) 0.0342(4) Uani 1 1 d . .
H17A H 0.3558 1.0864 0.8347 0.041 Uiso 1 1 calc R U
H17B H 0.4913 0.9898 0.9183 0.041 Uiso 1 1 calc R U
C18 C 0.3115(2) 0.8805(2) 0.88833(12) 0.0330(4) Uani 1 1 d . .
H18A H 0.2664 0.8855 0.9503 0.040 Uiso 1 1 calc R U
H18B H 0.2036 0.9183 0.8465 0.040 Uiso 1 1 calc R U
C19 C 0.4102(2) 0.71820(18) 0.88495(11) 0.0259(3) Uani 1 1 d . .
H19 H 0.3500 0.6679 0.8548 0.031 Uiso 1 1 calc R U
C20 C 0.5823(2) 0.63819(19) 0.92283(10) 0.0260(3) Uani 1 1 d . .
H20 H 0.6355 0.5384 0.9141 0.031 Uiso 1 1 calc R U
C21 C 0.6915(3) 0.7000(2) 0.97756(11) 0.0352(4) Uani 1 1 d . .
H21A H 0.7636 0.6167 1.0254 0.042 Uiso 1 1 calc R U
H21B H 0.6051 0.7748 1.0077 0.042 Uiso 1 1 calc R U
C22 C 0.8228(3) 0.7746(2) 0.92054(12) 0.0344(4) Uani 1 1 d . .
H22A H 0.8362 0.8558 0.9482 0.041 Uiso 1 1 calc R U
H22B H 0.9451 0.6989 0.9220 0.041 Uiso 1 1 calc R U
N1 N 0.46252(17) 0.77852(14) 0.66670(8) 0.0206(3) Uani 1 1 d . .
Ni1 Ni 0.60483(2) 0.71443(2) 0.78333(2) 0.01779(7) Uani 1 1 d . .
P1 P 0.78586(5) 0.52570(4) 0.72985(2) 0.01651(9) Uani 1 1 d . .

loop_
_atom_site_aniso_label
_atom_site_aniso_U_11
_atom_site_aniso_U_22
_atom_site_aniso_U_33
_atom_site_aniso_U_23
_atom_site_aniso_U_13
_atom_site_aniso_U_12
C1 0.0261(8) 0.0238(8) 0.0301(8) -0.0054(6) -0.0029(6) -0.0004(6)
C2 0.0308(9) 0.0244(8) 0.0351(9) 0.0016(7) -0.0083(7) -0.0015(7)
C3 0.0345(9) 0.0360(10) 0.0250(8) 0.0037(7) -0.0104(7) -0.0081(8)
C4 0.0283(9) 0.0357(9) 0.0222(8) -0.0070(7) -0.0030(6) -0.0075(7)
C5 0.0182(7) 0.0232(7) 0.0215(7) -0.0044(6) -0.0013(5) -0.0066(6)
C6 0.0235(8) 0.0240(8) 0.0233(7) -0.0103(6) -0.0044(6) -0.0023(6)
C7 0.0195(7) 0.0267(8) 0.0218(7) -0.0054(6) 0.0045(6) -0.0068(6)
C8 0.0192(8) 0.0415(10) 0.0354(9) -0.0091(7) 0.0006(6) -0.0118(7)
C9 0.0353(9) 0.0332(9) 0.0285(8) 0.0003(7) 0.0064(7) -0.0144(8)
C10 0.0293(9) 0.0417(10) 0.0367(10) -0.0150(8) 0.0140(7) -0.0073(8)
C11 0.0222(8) 0.0162(7) 0.0297(8) -0.0032(6) 0.0003(6) -0.0042(6)
C12 0.0285(9) 0.0253(8) 0.0463(10) -0.0056(7) 0.0053(7) -0.0124(7)
C13 0.0327(9) 0.0275(9) 0.0331(9) 0.0054(7) -0.0061(7) -0.0053(7)
C14 0.0419(10) 0.0205(8) 0.0486(11) -0.0128(8) 0.0058(8) -0.0051(7)
C15 0.0297(8) 0.0272(8) 0.0292(8) -0.0138(7) 0.0048(6) -0.0143(7)
C16 0.0353(9) 0.0196(7) 0.0270(8) -0.0091(6) 0.0031(7) -0.0111(7)
C17 0.0374(10) 0.0251(8) 0.0397(10) -0.0157(7) 0.0060(8) -0.0037(7)
C18 0.0288(9) 0.0347(9) 0.0326(9) -0.0129(7) 0.0092(7) -0.0030(7)
C19 0.0269(8) 0.0300(8) 0.0238(8) -0.0091(6) 0.0081(6) -0.0118(7)
C20 0.0323(9) 0.0268(8) 0.0181(7) -0.0048(6) 0.0043(6) -0.0085(7)
C21 0.0428(10) 0.0431(10) 0.0204(8) -0.0086(7) -0.0026(7) -0.0125(8)
C22 0.0319(9) 0.0445(10) 0.0325(9) -0.0172(8) -0.0036(7) -0.0135(8)
N1 0.0201(6) 0.0191(6) 0.0211(6) -0.0041(5) -0.0007(5) -0.0038(5)
Ni1 0.01893(11) 0.01715(11) 0.01687(11) -0.00512(7) 0.00006(7) -0.00382(7)
P1 0.01518(18) 0.01658(18) 0.01714(18) -0.00426(14) -0.00055(13) -0.00335(14)

loop_
_atom_type_symbol
_atom_type_description
_atom_type_scat_dispersion_real
_atom_type_scat_dispersion_imag
_atom_type_scat_source
C C 0.0033 0.0016 'International Tables Vol C Tables 4.2.6.8 and 6.1.1.4'
H H 0.0000 0.0000 'International Tables Vol C Tables 4.2.6.8 and 6.1.1.4'
N N 0.0061 0.0033 'International Tables Vol C Tables 4.2.6.8 and 6.1.1.4'
P P 0.1023 0.0942 'International Tables Vol C Tables 4.2.6.8 and 6.1.1.4'
Ni Ni 0.3393 1.1124 'International Tables Vol C Tables 4.2.6.8 and 6.1.1.4'

loop_
_geom_angle_atom_site_label_1
_geom_angle_atom_site_label_2
_geom_angle_atom_site_label_3
_geom_angle
N1 C1 C2 124.12(16)
N1 C1 H1 117.9
C2 C1 H1 117.9
C1 C2 C3 119.16(16)
C1 C2 H2 120.4
C3 C2 H2 120.4
C2 C3 C4 117.95(15)
C2 C3 H3 121.0
C4 C3 H3 121.0
C3 C4 C5 120.17(16)
C3 C4 H4 119.9
C5 C4 H4 119.9
N1 C5 C4 122.31(14)
N1 C5 C6 116.31(13)
C4 C5 C6 121.34(14)
C5 C6 P1 111.87(10)
C5 C6 H6A 109.2
P1 C6 H6A 109.2
C5 C6 H6B 109.2
P1 C6 H6B 109.2
H6A C6 H6B 107.9
C10 C7 C8 108.54(14)
C10 C7 C9 107.82(13)
C8 C7 C9 108.43(14)
C10 C7 P1 118.06(12)
C8 C7 P1 109.07(10)
C9 C7 P1 104.52(11)
C7 C8 H8A 109.5
C7 C8 H8B 109.5
H8A C8 H8B 109.5
C7 C8 H8C 109.5
H8A C8 H8C 109.5
H8B C8 H8C 109.5
C7 C9 H9A 109.5
C7 C9 H9B 109.5
H9A C9 H9B 109.5
C7 C9 H9C 109.5
H9A C9 H9C 109.5
H9B C9 H9C 109.5
C7 C10 H10A 109.5
C7 C10 H10B 109.5
H10A C10 H10B 109.5
C7 C10 H10C 109.5
H10A C10 H10C 109.5
H10B C10 H10C 109.5
C13 C11 C14 109.55(14)
C13 C11 C12 108.08(14)
C14 C11 C12 107.28(14)
C13 C11 P1 108.83(11)
C14 C11 P1 115.98(12)
C12 C11 P1 106.83(11)
C11 C12 H12A 109.5
C11 C12 H12B 109.5
H12A C12 H12B 109.5
C11 C12 H12C 109.5
H12A C12 H12C 109.5
H12B C12 H12C 109.5
C11 C13 H13A 109.5
C11 C13 H13B 109.5
H13A C13 H13B 109.5
C11 C13 H13C 109.5
H13A C13 H13C 109.5
H13B C13 H13C 109.5
C11 C14 H14A 109.5
C11 C14 H14B 109.5
H14A C14 H14B 109.5
C11 C14 H14C 109.5
H14A C14 H14C 109.5
H14B C14 H14C 109.5
C16 C15 C22 124.01(15)
C16 C15 H15 118.0
C22 C15 H15 118.0
C15 C16 C17 124.22(15)
C15 C16 H16 117.9
C17 C16 H16 117.9
C16 C17 C18 113.67(14)
C16 C17 H17A 108.8
C18 C17 H17A 108.8
C16 C17 H17B 108.8
C18 C17 H17B 108.8
H17A C17 H17B 107.7
C19 C18 C17 113.05(14)
C19 C18 H18A 109.0
C17 C18 H18A 109.0
C19 C18 H18B 109.0
C17 C18 H18B 109.0
H18A C18 H18B 107.8
C20 C19 C18 124.38(15)
C20 C19 H19 117.8
C18 C19 H19 117.8
C19 C20 C21 124.08(16)
C19 C20 H20 118.0
C21 C20 H20 118.0
C20 C21 C22 113.69(14)
C20 C21 H21A 108.8
C22 C21 H21A 108.8
C20 C21 H21B 108.8
C22 C21 H21B 108.8
H21A C21 H21B 107.7
C15 C22 C21 113.33(14)
C15 C22 H22A 108.9
C21 C22 H22A 108.9
C15 C22 H22B 108.9
C21 C22 H22B 108.9
H22A C22 H22B 107.7
C1 N1 C5 116.12(13)
C1 N1 Ni1 122.55(11)
C5 N1 Ni1 120.74(10)
N1 Ni1 P1 87.62(4)
C6 P1 C11 100.60(7)
C6 P1 C7 102.16(7)
C11 P1 C7 109.68(7)
C6 P1 Ni1 99.13(5)
C11 P1 Ni1 122.38(5)
C7 P1 Ni1 118.02(5)

loop_
_geom_bond_atom_site_label_1
_geom_bond_atom_site_label_2
_geom_bond_distance
C1 N1 1.357(2)
C1 C2 1.377(2)
C1 H1 0.9500
C2 C3 1.379(3)
C2 H2 0.9500
C3 C4 1.385(2)
C3 H3 0.9500
C4 C5 1.388(2)
C4 H4 0.9500
C5 N1 1.358(2)
C5 C6 1.504(2)
C6 P1 1.8575(15)
C6 H6A 0.9900
C6 H6B 0.9900
C7 C10 1.532(2)
C7 C8 1.533(2)
C7 C9 1.538(2)
C7 P1 1.8978(15)
C8 H8A 0.9800
C8 H8B 0.9800
C8 H8C 0.9800
C9 H9A 0.9800
C9 H9B 0.9800
C9 H9C 0.9800
C10 H10A 0.9800
C10 H10B 0.9800
C10 H10C 0.9800
C11 C13 1.526(2)
C11 C14 1.535(2)
C11 C12 1.539(2)
C11 P1 1.8925(15)
C12 H12A 0.9800
C12 H12B 0.9800
C12 H12C 0.9800
C13 H13A 0.9800
C13 H13B 0.9800
C13 H13C 0.9800
C14 H14A 0.9800
C14 H14B 0.9800
C14 H14C 0.9800
C15 C16 1.381(2)
C15 C22 1.506(2)
C15 H15 0.9500
C16 C17 1.518(2)
C16 H16 0.9500
C17 C18 1.542(3)
C17 H17A 0.9900
C17 H17B 0.9900
C18 C19 1.513(2)
C18 H18A 0.9900
C18 H18B 0.9900
C19 C20 1.382(2)
C19 H19 0.9500
C20 C21 1.520(2)
C20 H20 0.9500
C21 C22 1.538(3)
C21 H21A 0.9900
C21 H21B 0.9900
C22 H22A 0.9900
C22 H22B 0.9900
N1 Ni1 1.9933(12)
Ni1 P1 2.1949(4)

loop_
_geom_torsion_atom_site_label_1
_geom_torsion_atom_site_label_2
_geom_torsion_atom_site_label_3
_geom_torsion_atom_site_label_4
_geom_torsion
N1 C1 C2 C3 0.2(3)
C1 C2 C3 C4 2.6(3)
C2 C3 C4 C5 -1.8(3)
C3 C4 C5 N1 -1.9(3)
C3 C4 C5 C6 175.80(16)
N1 C5 C6 P1 -23.30(18)
C4 C5 C6 P1 158.88(13)
C22 C15 C16 C17 3.0(3)
C15 C16 C17 C18 -92.7(2)
C16 C17 C18 C19 28.8(2)
C17 C18 C19 C20 47.3(2)
C18 C19 C20 C21 3.5(2)
C19 C20 C21 C22 -92.4(2)
C16 C15 C22 C21 48.2(2)
C20 C21 C22 C15 28.1(2)
C2 C1 N1 C5 -3.7(2)
C2 C1 N1 Ni1 167.48(14)
C4 C5 N1 C1 4.5(2)
C6 C5 N1 C1 -173.29(14)
C4 C5 N1 Ni1 -166.85(12)
C6 C5 N1 Ni1 15.36(18)
C5 C6 P1 C11 144.87(11)
C5 C6 P1 C7 -102.13(12)
C5 C6 P1 Ni1 19.29(12)
C13 C11 P1 C6 175.01(12)
C14 C11 P1 C6 50.99(14)
C12 C11 P1 C6 -68.52(12)
C13 C11 P1 C7 67.88(13)
C14 C11 P1 C7 -56.14(14)
C12 C11 P1 C7 -175.65(11)
C13 C11 P1 Ni1 -76.95(12)
C14 C11 P1 Ni1 159.03(11)
C12 C11 P1 Ni1 39.52(13)
C10 C7 P1 C6 -63.32(14)
C8 C7 P1 C6 172.24(11)
C9 C7 P1 C6 56.44(12)
C10 C7 P1 C11 42.76(14)
C8 C7 P1 C11 -81.69(13)
C9 C7 P1 C11 162.52(11)
C10 C7 P1 Ni1 -170.68(11)
C8 C7 P1 Ni1 64.88(12)
C9 C7 P1 Ni1 -50.92(12)
